data_4037327
loop_
_publ_author_name
'Shao, Ying'
'Zeng, Yu-Mei'
'Ji, Jie-Ying'
'Sun, Xiao-Qiang'
'Yang, Hai-Tao'
'Miao, Chun-Bao'

_publ_section_title
;
 The Cs<sub>2</sub>CO<sub>3</sub>-Catalyzed Reaction of 2-Oxindoles with
 Enones for the Preparation of Indolin-3-Ones and Their Further
 Transformation.
;
_journal_issue 24
_journal_name_full 'The Journal of organic chemistry'
_journal_page_first 12443
_journal_page_last 12450
_journal_paper_doi 10.1021/acs.joc.6b01993
_journal_volume 81
_journal_year 2016
_chemical_formula_sum 'C24 H20 Cl N O3'
_chemical_formula_weight 405.86
_space_group_crystal_system monoclinic
_space_group_IT_number 14
_space_group_name_Hall '-P 2yn'
_space_group_name_H-M_alt 'P 1 21/n 1'
_atom_sites_solution_hydrogens geom
_audit_creation_method SHELXL-2014/6
_cell_angle_alpha 90
_cell_angle_beta 96.388(3)
_cell_angle_gamma 90
_cell_formula_units_Z 4
_cell_length_a 10.0830(12)
_cell_length_b 13.0578(16)
_cell_length_c 15.4468(19)
_cell_measurement_reflns_used 5067
_cell_measurement_temperature 296(2)
_cell_measurement_theta_max 29.760
_cell_measurement_theta_min 2.300
_cell_volume 2021.1(4)
_computing_cell_refinement 'Bruker SMART'
_computing_data_collection 'Bruker SMART'
_computing_data_reduction 'Bruker SAINT'
_computing_molecular_graphics 'Bruker SHELXTL'
_computing_publication_material 'Bruker SHELXTL'
_computing_structure_refinement 'SHELXL-2014/6 (Sheldrick, 2014)'
_computing_structure_solution 'Bruker SHELXTL'
_diffrn_ambient_temperature 296(2)
_diffrn_measured_fraction_theta_full 0.973
_diffrn_measured_fraction_theta_max 0.997
_diffrn_measurement_device_type 'CCD area detector'
_diffrn_measurement_method 'phi and omega scans'
_diffrn_radiation_type MoK\a
_diffrn_radiation_wavelength 0.71073
_diffrn_reflns_av_R_equivalents 0.0374
_diffrn_reflns_av_unetI/netI 0.0380
_diffrn_reflns_Laue_measured_fraction_full 0.973
_diffrn_reflns_Laue_measured_fraction_max 0.997
_diffrn_reflns_limit_h_max 11
_diffrn_reflns_limit_h_min -11
_diffrn_reflns_limit_k_max 15
_diffrn_reflns_limit_k_min -15
_diffrn_reflns_limit_l_max 18
_diffrn_reflns_limit_l_min -14
_diffrn_reflns_number 10944
_diffrn_reflns_point_group_measured_fraction_full 0.973
_diffrn_reflns_point_group_measured_fraction_max 0.997
_diffrn_reflns_theta_full 25.242
_diffrn_reflns_theta_max 25.009
_diffrn_reflns_theta_min 2.048
_exptl_absorpt_coefficient_mu 0.214
_exptl_absorpt_correction_T_max 0.9604
_exptl_absorpt_correction_T_min 0.9563
_exptl_absorpt_correction_type multi-scan
_exptl_absorpt_process_details SADABS
_exptl_crystal_density_diffrn 1.334
_exptl_crystal_F_000 848
_exptl_crystal_size_max 0.210
_exptl_crystal_size_mid 0.200
_exptl_crystal_size_min 0.190
_refine_diff_density_max 0.466
_refine_diff_density_min -0.534
_refine_diff_density_rms 0.067
_refine_ls_extinction_method none
_refine_ls_goodness_of_fit_ref 1.032
_refine_ls_hydrogen_treatment constr
_refine_ls_matrix_type full
_refine_ls_number_parameters 263
_refine_ls_number_reflns 3555
_refine_ls_number_restraints 0
_refine_ls_restrained_S_all 1.032
_refine_ls_R_factor_all 0.0685
_refine_ls_R_factor_gt 0.0562
_refine_ls_shift/su_max 0.000
_refine_ls_shift/su_mean 0.000
_refine_ls_structure_factor_coef Fsqd
_refine_ls_weighting_details 'w=1/[\s^2^(Fo^2^)+(0.1273P)^2^+0.6047P] where P=(Fo^2^+2Fc^2^)/3'
_refine_ls_weighting_scheme calc
_refine_ls_wR_factor_gt 0.1696
_refine_ls_wR_factor_ref 0.1899
_reflns_Friedel_coverage 0.000
_reflns_number_gt 2877
_reflns_number_total 3555
_reflns_threshold_expression 'I > 2\s(I)'
_cod_data_source_file jo6b01993_si_003.cif
_cod_data_source_block ww
_cod_original_sg_symbol_H-M 'P 21/n'
_cod_database_code 4037327
_shelx_space_group_comment
; 
The symmetry employed for this shelxl refinement is uniquely defined 
by the following loop, which should always be used as a source of 
symmetry information in preference to the above space-group names. 
They are only intended as comments. 
;
_shelx_estimated_absorpt_t_min 0.956
_shelx_estimated_absorpt_t_max 0.960
_shelxl_version_number 2014/6

loop_
_space_group_symop_operation_xyz
'x, y, z'
'-x+1/2, y+1/2, -z+1/2'
'-x, -y, -z'
'x-1/2, -y-1/2, z-1/2'

loop_
_atom_site_label
_atom_site_type_symbol
_atom_site_fract_x
_atom_site_fract_y
_atom_site_fract_z
_atom_site_U_iso_or_equiv
_atom_site_adp_type
_atom_site_occupancy
_atom_site_site_symmetry_order
_atom_site_calc_flag
_atom_site_refinement_flags_posn
_atom_site_refinement_flags_adp
N1 N 0.20348(16) 0.34983(12) -0.24669(11) 0.0347(4) Uani 1 1 d . .
H1A H 0.1714 0.4108 -0.2518 0.042 Uiso 1 1 calc R U
O1 O 0.35624(16) 0.06161(11) -0.21755(10) 0.0444(4) Uani 1 1 d . .
O2 O 0.04938(14) 0.40355(12) -0.11116(10) 0.0454(4) Uani 1 1 d . .
O3 O -0.3632(3) 0.1330(3) -0.2033(3) 0.1691(19) Uani 1 1 d . .
H3 H -0.4432 0.1197 -0.2093 0.254 Uiso 1 1 calc R U
C1 C 0.2522(2) 0.15274(15) -0.06983(14) 0.0363(5) Uani 1 1 d . .
C2 C 0.1303(2) 0.14077(18) -0.03668(16) 0.0463(6) Uani 1 1 d . .
H2A H 0.0524 0.1640 -0.0686 0.056 Uiso 1 1 calc R U
C3 C 0.1240(3) 0.0945(2) 0.04336(18) 0.0576(7) Uani 1 1 d . .
H3A H 0.0422 0.0878 0.0653 0.069 Uiso 1 1 calc R U
C4 C 0.2378(3) 0.0586(2) 0.09042(17) 0.0577(7) Uani 1 1 d . .
H4A H 0.2331 0.0269 0.1439 0.069 Uiso 1 1 calc R U
C5 C 0.3594(3) 0.0697(2) 0.05834(16) 0.0533(6) Uani 1 1 d . .
H5A H 0.4365 0.0456 0.0905 0.064 Uiso 1 1 calc R U
C6 C 0.3674(2) 0.11634(17) -0.02124(15) 0.0443(5) Uani 1 1 d . .
H6A H 0.4497 0.1235 -0.0424 0.053 Uiso 1 1 calc R U
C7 C 0.25770(19) 0.20452(15) -0.15518(13) 0.0337(5) Uani 1 1 d . .
C8 C 0.21081(19) 0.30241(15) -0.16823(13) 0.0326(5) Uani 1 1 d . .
C9 C 0.16081(19) 0.36775(15) -0.09786(13) 0.0333(5) Uani 1 1 d . .
C10 C 0.2513(2) 0.39255(15) -0.01817(14) 0.0351(5) Uani 1 1 d . .
C11 C 0.1985(2) 0.44388(19) 0.04905(15) 0.0443(6) Uani 1 1 d . .
H11A H 0.1077 0.4585 0.0442 0.053 Uiso 1 1 calc R U
C12 C 0.2791(3) 0.4732(2) 0.12274(16) 0.0526(6) Uani 1 1 d . .
H12A H 0.2436 0.5077 0.1675 0.063 Uiso 1 1 calc R U
C13 C 0.4141(3) 0.45057(19) 0.12893(16) 0.0502(6) Uani 1 1 d . .
C14 C 0.4687(2) 0.3994(2) 0.06411(18) 0.0519(6) Uani 1 1 d . .
H14A H 0.5594 0.3842 0.0698 0.062 Uiso 1 1 calc R U
C15 C 0.3873(2) 0.37066(17) -0.00996(16) 0.0424(5) Uani 1 1 d . .
H15A H 0.4236 0.3365 -0.0546 0.051 Uiso 1 1 calc R U
C16 C 0.3075(2) 0.14993(15) -0.22664(14) 0.0345(5) Uani 1 1 d . .
C17 C 0.2993(2) 0.20337(15) -0.30961(14) 0.0338(5) Uani 1 1 d . .
C18 C 0.3427(2) 0.15742(17) -0.38385(15) 0.0424(5) Uani 1 1 d . .
H18A H 0.3791 0.0919 -0.3796 0.051 Uiso 1 1 calc R U
C19 C 0.3325(3) 0.20723(19) -0.46201(16) 0.0502(6) Uani 1 1 d . .
H19A H 0.3616 0.1755 -0.5104 0.060 Uiso 1 1 calc R U
C20 C 0.2782(3) 0.30597(19) -0.46960(16) 0.0508(6) Uani 1 1 d . .
H20A H 0.2702 0.3391 -0.5232 0.061 Uiso 1 1 calc R U
C21 C 0.2369(2) 0.35413(17) -0.39852(15) 0.0433(5) Uani 1 1 d . .
H21A H 0.2030 0.4204 -0.4034 0.052 Uiso 1 1 calc R U
C22 C 0.2461(2) 0.30277(15) -0.31836(14) 0.0344(5) Uani 1 1 d . .
C23 C -0.3432(4) 0.2278(4) -0.2372(4) 0.1155(16) Uani 1 1 d . .
H23A H -0.3921 0.2787 -0.2078 0.139 Uiso 1 1 calc R U
H23B H -0.3764 0.2288 -0.2986 0.139 Uiso 1 1 calc R U
C24 C -0.2017(4) 0.2529(4) -0.2265(3) 0.1032(13) Uani 1 1 d . .
H24A H -0.1537 0.2015 -0.1914 0.155 Uiso 1 1 calc R U
H24B H -0.1888 0.3184 -0.1985 0.155 Uiso 1 1 calc R U
H24C H -0.1693 0.2555 -0.2826 0.155 Uiso 1 1 calc R U
Cl1 Cl 0.51670(8) 0.48879(7) 0.22154(5) 0.0805(3) Uani 1 1 d . .

loop_
_atom_site_aniso_label
_atom_site_aniso_U_11
_atom_site_aniso_U_22
_atom_site_aniso_U_33
_atom_site_aniso_U_23
_atom_site_aniso_U_13
_atom_site_aniso_U_12
N1 0.0410(9) 0.0247(8) 0.0386(10) -0.0001(7) 0.0051(7) 0.0039(7)
O1 0.0569(10) 0.0253(8) 0.0516(9) -0.0011(6) 0.0089(7) 0.0076(6)
O2 0.0367(9) 0.0483(9) 0.0511(9) -0.0053(7) 0.0050(7) 0.0090(7)
O3 0.104(2) 0.174(4) 0.225(5) 0.103(4) 0.001(3) -0.002(2)
C1 0.0453(11) 0.0230(10) 0.0406(11) -0.0028(8) 0.0051(9) 0.0010(8)
C2 0.0448(13) 0.0431(13) 0.0514(13) 0.0062(10) 0.0070(10) 0.0011(10)
C3 0.0629(16) 0.0559(15) 0.0569(15) 0.0090(12) 0.0204(12) -0.0009(12)
C4 0.0796(19) 0.0496(15) 0.0448(14) 0.0076(11) 0.0110(13) 0.0032(13)
C5 0.0647(16) 0.0478(14) 0.0453(13) 0.0029(11) -0.0035(11) 0.0125(12)
C6 0.0468(12) 0.0374(12) 0.0487(13) -0.0031(10) 0.0054(10) 0.0063(9)
C7 0.0347(10) 0.0268(10) 0.0394(11) -0.0024(8) 0.0035(8) -0.0016(8)
C8 0.0320(10) 0.0273(10) 0.0388(11) -0.0016(8) 0.0048(8) -0.0016(8)
C9 0.0351(11) 0.0246(9) 0.0411(11) 0.0021(8) 0.0085(8) -0.0003(8)
C10 0.0378(11) 0.0276(10) 0.0408(11) -0.0007(8) 0.0086(9) 0.0020(8)
C11 0.0427(12) 0.0479(13) 0.0428(12) -0.0036(10) 0.0065(10) 0.0094(10)
C12 0.0624(16) 0.0550(15) 0.0403(13) -0.0099(11) 0.0051(11) 0.0065(12)
C13 0.0553(14) 0.0425(13) 0.0504(14) -0.0016(10) -0.0043(11) -0.0026(10)
C14 0.0387(12) 0.0488(14) 0.0668(16) -0.0059(12) -0.0008(11) 0.0003(10)
C15 0.0385(12) 0.0367(11) 0.0531(13) -0.0075(10) 0.0095(10) 0.0005(9)
C16 0.0357(10) 0.0240(10) 0.0436(12) -0.0034(8) 0.0045(8) -0.0024(8)
C17 0.0338(10) 0.0263(10) 0.0417(11) -0.0036(8) 0.0054(8) -0.0027(8)
C18 0.0501(13) 0.0307(11) 0.0481(13) -0.0048(9) 0.0127(10) 0.0012(9)
C19 0.0643(15) 0.0433(13) 0.0457(13) -0.0075(10) 0.0181(11) 0.0006(11)
C20 0.0662(16) 0.0461(14) 0.0418(13) 0.0043(10) 0.0137(11) -0.0013(11)
C21 0.0526(13) 0.0328(11) 0.0449(12) 0.0031(9) 0.0067(10) 0.0032(9)
C22 0.0360(11) 0.0273(10) 0.0402(11) -0.0026(8) 0.0062(8) -0.0025(8)
C23 0.102(3) 0.091(3) 0.143(4) 0.015(3) -0.030(3) 0.006(2)
C24 0.107(3) 0.106(3) 0.096(3) -0.008(2) 0.012(2) -0.011(2)
Cl1 0.0773(6) 0.0905(6) 0.0668(5) -0.0185(4) -0.0223(4) -0.0031(4)

loop_
_atom_type_symbol
_atom_type_description
_atom_type_scat_dispersion_real
_atom_type_scat_dispersion_imag
_atom_type_scat_source
C C 0.0033 0.0016 'International Tables Vol C Tables 4.2.6.8 and 6.1.1.4'
H H 0.0000 0.0000 'International Tables Vol C Tables 4.2.6.8 and 6.1.1.4'
N N 0.0061 0.0033 'International Tables Vol C Tables 4.2.6.8 and 6.1.1.4'
O O 0.0106 0.0060 'International Tables Vol C Tables 4.2.6.8 and 6.1.1.4'
Cl Cl 0.1484 0.1585 'International Tables Vol C Tables 4.2.6.8 and 6.1.1.4'

loop_
_geom_angle_atom_site_label_1
_geom_angle_atom_site_label_2
_geom_angle_atom_site_label_3
_geom_angle
C8 N1 C22 121.62(17)
C8 N1 H1A 119.2
C22 N1 H1A 119.2
C23 O3 H3 109.5
C2 C1 C6 118.7(2)
C2 C1 C7 119.88(19)
C6 C1 C7 121.40(19)
C3 C2 C1 120.5(2)
C3 C2 H2A 119.7
C1 C2 H2A 119.7
C4 C3 C2 120.3(2)
C4 C3 H3A 119.9
C2 C3 H3A 119.9
C3 C4 C5 119.9(2)
C3 C4 H4A 120.1
C5 C4 H4A 120.1
C4 C5 C6 120.5(2)
C4 C5 H5A 119.7
C6 C5 H5A 119.7
C5 C6 C1 120.1(2)
C5 C6 H6A 120.0
C1 C6 H6A 120.0
C8 C7 C16 119.33(18)
C8 C7 C1 120.53(18)
C16 C7 C1 120.09(17)
N1 C8 C7 122.77(18)
N1 C8 C9 113.30(17)
C7 C8 C9 123.92(18)
O2 C9 C10 121.92(19)
O2 C9 C8 118.19(18)
C10 C9 C8 119.73(17)
C11 C10 C15 119.1(2)
C11 C10 C9 118.24(18)
C15 C10 C9 122.62(19)
C12 C11 C10 120.7(2)
C12 C11 H11A 119.6
C10 C11 H11A 119.6
C11 C12 C13 118.9(2)
C11 C12 H12A 120.6
C13 C12 H12A 120.6
C14 C13 C12 121.7(2)
C14 C13 Cl1 119.3(2)
C12 C13 Cl1 119.0(2)
C13 C14 C15 119.2(2)
C13 C14 H14A 120.4
C15 C14 H14A 120.4
C14 C15 C10 120.5(2)
C14 C15 H15A 119.8
C10 C15 H15A 119.8
O1 C16 C7 122.07(19)
O1 C16 C17 121.52(19)
C7 C16 C17 116.41(17)
C22 C17 C18 117.76(19)
C22 C17 C16 120.78(18)
C18 C17 C16 121.45(18)
C19 C18 C17 121.2(2)
C19 C18 H18A 119.4
C17 C18 H18A 119.4
C18 C19 C20 120.2(2)
C18 C19 H19A 119.9
C20 C19 H19A 119.9
C21 C20 C19 120.4(2)
C21 C20 H20A 119.8
C19 C20 H20A 119.8
C20 C21 C22 119.5(2)
C20 C21 H21A 120.3
C22 C21 H21A 120.3
N1 C22 C21 120.05(19)
N1 C22 C17 119.02(18)
C21 C22 C17 120.92(19)
O3 C23 C24 110.2(4)
O3 C23 H23A 109.6
C24 C23 H23A 109.6
O3 C23 H23B 109.6
C24 C23 H23B 109.6
H23A C23 H23B 108.1
C23 C24 H24A 109.5
C23 C24 H24B 109.5
H24A C24 H24B 109.5
C23 C24 H24C 109.5
H24A C24 H24C 109.5
H24B C24 H24C 109.5

loop_
_geom_bond_atom_site_label_1
_geom_bond_atom_site_label_2
_geom_bond_distance
N1 C8 1.356(3)
N1 C22 1.376(3)
N1 H1A 0.8600
O1 C16 1.255(3)
O2 C9 1.213(2)
O3 C23 1.368(6)
O3 H3 0.8200
C1 C2 1.392(3)
C1 C6 1.394(3)
C1 C7 1.488(3)
C2 C3 1.384(3)
C2 H2A 0.9300
C3 C4 1.371(4)
C3 H3A 0.9300
C4 C5 1.380(4)
C4 H4A 0.9300
C5 C6 1.382(4)
C5 H5A 0.9300
C6 H6A 0.9300
C7 C8 1.370(3)
C7 C16 1.450(3)
C8 C9 1.512(3)
C9 C10 1.484(3)
C10 C11 1.391(3)
C10 C15 1.392(3)
C11 C12 1.378(3)
C11 H11A 0.9300
C12 C13 1.385(4)
C12 H12A 0.9300
C13 C14 1.369(4)
C13 Cl1 1.743(2)
C14 C15 1.384(3)
C14 H14A 0.9300
C15 H15A 0.9300
C16 C17 1.454(3)
C17 C22 1.405(3)
C17 C18 1.406(3)
C18 C19 1.365(3)
C18 H18A 0.9300
C19 C20 1.400(4)
C19 H19A 0.9300
C20 C21 1.370(3)
C20 H20A 0.9300
C21 C22 1.402(3)
C21 H21A 0.9300
C23 C24 1.455(6)
C23 H23A 0.9700
C23 H23B 0.9700
C24 H24A 0.9600
C24 H24B 0.9600
C24 H24C 0.9600

loop_
_geom_hbond_atom_site_label_D
_geom_hbond_atom_site_label_H
_geom_hbond_atom_site_label_A
_geom_hbond_distance_DH
_geom_hbond_distance_HA
_geom_hbond_distance_DA
_geom_hbond_angle_DHA
_geom_hbond_site_symmetry_A
N1 H1A O1 0.86 2.04 2.871(2) 163.1 2_554
O3 H3 O1 0.82 2.15 2.963(4) 171.1 1_455

loop_
_geom_torsion_atom_site_label_1
_geom_torsion_atom_site_label_2
_geom_torsion_atom_site_label_3
_geom_torsion_atom_site_label_4
_geom_torsion
C6 C1 C2 C3 0.6(3)
C7 C1 C2 C3 -178.8(2)
C1 C2 C3 C4 -0.9(4)
C2 C3 C4 C5 0.8(4)
C3 C4 C5 C6 -0.3(4)
C4 C5 C6 C1 0.0(4)
C2 C1 C6 C5 -0.2(3)
C7 C1 C6 C5 179.2(2)
C2 C1 C7 C8 57.7(3)
C6 C1 C7 C8 -121.6(2)
C2 C1 C7 C16 -119.5(2)
C6 C1 C7 C16 61.1(3)
C22 N1 C8 C7 -1.6(3)
C22 N1 C8 C9 179.14(16)
C16 C7 C8 N1 2.9(3)
C1 C7 C8 N1 -174.45(18)
C16 C7 C8 C9 -177.92(17)
C1 C7 C8 C9 4.8(3)
N1 C8 C9 O2 54.4(2)
C7 C8 C9 O2 -124.9(2)
N1 C8 C9 C10 -121.19(19)
C7 C8 C9 C10 59.5(3)
O2 C9 C10 C11 11.0(3)
C8 C9 C10 C11 -173.57(18)
O2 C9 C10 C15 -165.9(2)
C8 C9 C10 C15 9.4(3)
C15 C10 C11 C12 0.3(3)
C9 C10 C11 C12 -176.8(2)
C10 C11 C12 C13 -0.1(4)
C11 C12 C13 C14 -0.4(4)
C11 C12 C13 Cl1 179.3(2)
C12 C13 C14 C15 0.8(4)
Cl1 C13 C14 C15 -178.96(19)
C13 C14 C15 C10 -0.6(4)
C11 C10 C15 C14 0.1(3)
C9 C10 C15 C14 177.1(2)
C8 C7 C16 O1 177.28(19)
C1 C7 C16 O1 -5.4(3)
C8 C7 C16 C17 -2.1(3)
C1 C7 C16 C17 175.18(17)
O1 C16 C17 C22 -179.15(19)
C7 C16 C17 C22 0.3(3)
O1 C16 C17 C18 1.6(3)
C7 C16 C17 C18 -179.02(18)
C22 C17 C18 C19 -0.6(3)
C16 C17 C18 C19 178.7(2)
C17 C18 C19 C20 0.1(4)
C18 C19 C20 C21 1.0(4)
C19 C20 C21 C22 -1.6(4)
C8 N1 C22 C21 179.93(19)
C8 N1 C22 C17 -0.4(3)
C20 C21 C22 N1 -179.2(2)
C20 C21 C22 C17 1.1(3)
C18 C17 C22 N1 -179.68(18)
C16 C17 C22 N1 1.0(3)
C18 C17 C22 C21 0.0(3)
C16 C17 C22 C21 -179.37(19)
